data_1010611
loop_
_publ_author_name
'Gottfried, C'
'Schusterius, C'

_publ_section_title
;
Die Struktur von Kalium- und Ammoniumperchlorat
;
_journal_coden_ASTM ZEKGAX
_journal_name_full
;
Zeitschrift fuer Kristallographie, Kristallgeometrie, Kristallphysik,
Kristallchemie (-144,1977)
;
_journal_page_first 65
_journal_page_last 73
_journal_volume 84
_journal_year 1932
_chemical_formula_structural 'K Cl O4'
_chemical_formula_sum 'Cl K O4'
_chemical_name_systematic 'Potassium chlorate(VII)'
_space_group_IT_number 62
_symmetry_cell_setting orthorhombic
_symmetry_Int_Tables_number 62
_symmetry_space_group_name_Hall '-P 2ac 2n'
_symmetry_space_group_name_H-M 'P n m a'
_cell_angle_alpha 90
_cell_angle_beta 90
_cell_angle_gamma 90
_cell_formula_units_Z 4
_cell_length_a 8.834
_cell_length_b 5.65
_cell_length_c 7.24
_cell_volume 361.4
_cod_database_code 1010611

loop_
_symmetry_equiv_pos_as_xyz
x,y,z
1/2+x,1/2-y,1/2-z
-x,1/2+y,-z
1/2-x,-y,1/2+z
-x,-y,-z
1/2-x,1/2+y,1/2+z
x,1/2-y,z
1/2+x,y,1/2-z

loop_
_atom_site_label
_atom_site_type_symbol
_atom_site_symmetry_multiplicity
_atom_site_Wyckoff_symbol
_atom_site_fract_x
_atom_site_fract_y
_atom_site_fract_z
_atom_site_occupancy
_atom_site_attached_hydrogens
_atom_site_calc_flag
O1 O2- 4 c 0.175 0.25 0.05 1. 0 d
O2 O2- 4 c 0.078 0.25 0.106 1. 0 d
O3 O2- 8 d 0.083 0.042 0.181 1. 0 d
Cl1 Cl7+ 4 c 0.075 0.25 0.189 1. 0 d
K1 K1+ 4 c 0.192 0.25 0.167 1. 0 d

loop_
_atom_type_symbol
_atom_type_oxidation_number
O2- -2.000
Cl7+ 7.000
K1+ 1.000
